data_7209761
loop_
_publ_author_name
'Wang, Wei'
'Kan, Wei-Qiu'
'Yang, Jin'
'Ma, Jian-Fang'

_publ_section_title
;
 A series of coordination polymers assembled from d10 metals and a new
 multidentate N-donor ligand: syntheses, structures, and photoluminescent
 properties
;
_journal_issue 19
_journal_name_full CrystEngComm
_journal_page_first 3824
_journal_paper_doi 10.1039/c3ce40119g
_journal_volume 15
_journal_year 2013
_chemical_formula_moiety 'C88 H68 N18 O18 Zn2'
_chemical_formula_sum 'C88 H68 N18 O18 Zn2'
_chemical_formula_weight 1796.34
_chemical_name_systematic
;
?
;
_space_group_IT_number 2
_symmetry_cell_setting triclinic
_symmetry_space_group_name_Hall '-P 1'
_symmetry_space_group_name_H-M 'P -1'
_atom_sites_solution_hydrogens geom
_atom_sites_solution_primary direct
_atom_sites_solution_secondary difmap
_audit_creation_method SHELXL-97
_cell_angle_alpha 61.382(10)
_cell_angle_beta 73.331(9)
_cell_angle_gamma 74.962(8)
_cell_formula_units_Z 1
_cell_length_a 10.3120(11)
_cell_length_b 15.2570(13)
_cell_length_c 15.9190(18)
_cell_measurement_reflns_used 3035
_cell_measurement_temperature 293(2)
_cell_measurement_theta_max 29.2106
_cell_measurement_theta_min 2.9644
_cell_volume 2083.9(4)
_computing_cell_refinement CrysAlis
_computing_data_collection 'CrysAlis (Oxford Diffraction, 2006)'
_computing_data_reduction CrysAlis
_computing_structure_refinement 'SHELXL-97 (Sheldrick, 2008)'
_computing_structure_solution 'SHELXL-97 (Sheldrick, 2008)'
_diffrn_ambient_temperature 293(2)
_diffrn_detector_area_resol_mean 10.0
_diffrn_measured_fraction_theta_full 0.994
_diffrn_measured_fraction_theta_max 0.994
_diffrn_measurement_device_type 'Oxford Diffraction Gemini R Ultra'
_diffrn_measurement_method '\w scan'
_diffrn_radiation_monochromator graphite
_diffrn_radiation_source 'fine-focus sealed tube'
_diffrn_radiation_type MoK\a
_diffrn_radiation_wavelength 0.71069
_diffrn_reflns_av_R_equivalents 0.0367
_diffrn_reflns_av_sigmaI/netI 0.0701
_diffrn_reflns_limit_h_max 12
_diffrn_reflns_limit_h_min -12
_diffrn_reflns_limit_k_max 18
_diffrn_reflns_limit_k_min -15
_diffrn_reflns_limit_l_max 19
_diffrn_reflns_limit_l_min -19
_diffrn_reflns_number 13047
_diffrn_reflns_theta_full 25.00
_diffrn_reflns_theta_max 25.35
_diffrn_reflns_theta_min 2.97
_exptl_absorpt_coefficient_mu 0.658
_exptl_absorpt_correction_T_max 0.8964
_exptl_absorpt_correction_T_min 0.8581
_exptl_absorpt_correction_type multi-scan
_exptl_absorpt_process_details
;
CrysAlis (Oxford Diffraction, 2006)
;
_exptl_crystal_colour colorless
_exptl_crystal_density_diffrn 1.431
_exptl_crystal_density_method 'not measured'
_exptl_crystal_description block
_exptl_crystal_F_000 926
_exptl_crystal_size_max 0.24
_exptl_crystal_size_mid 0.22
_exptl_crystal_size_min 0.17
_refine_diff_density_max 0.857
_refine_diff_density_min -1.017
_refine_diff_density_rms 0.069
_refine_ls_extinction_method none
_refine_ls_goodness_of_fit_ref 1.074
_refine_ls_hydrogen_treatment constr
_refine_ls_matrix_type full
_refine_ls_number_parameters 595
_refine_ls_number_reflns 7595
_refine_ls_number_restraints 132
_refine_ls_restrained_S_all 1.115
_refine_ls_R_factor_all 0.1219
_refine_ls_R_factor_gt 0.0751
_refine_ls_shift/su_max 0.014
_refine_ls_shift/su_mean 0.000
_refine_ls_structure_factor_coef Fsqd
_refine_ls_weighting_details 'calc w=1/[\s^2^(Fo^2^)+(0.0750P)^2^+2.5280P] where P=(Fo^2^+2Fc^2^)/3'
_refine_ls_weighting_scheme calc
_refine_ls_wR_factor_gt 0.1718
_refine_ls_wR_factor_ref 0.1990
_reflns_number_gt 4763
_reflns_number_total 7595
_reflns_threshold_expression >2\s(I)
_cod_data_source_file c3ce40119g.txt
_cod_data_source_block compound-5
_cod_original_sg_symbol_H-M 'p -1'
_cod_database_code 7209761

loop_
_symmetry_equiv_pos_as_xyz
'x, y, z'
'-x, -y, -z'

loop_
_atom_site_label
_atom_site_type_symbol
_atom_site_fract_x
_atom_site_fract_y
_atom_site_fract_z
_atom_site_U_iso_or_equiv
_atom_site_adp_type
_atom_site_occupancy
_atom_site_symmetry_multiplicity
_atom_site_calc_flag
_atom_site_refinement_flags
Zn1 Zn 0.38875(7) -0.14055(4) 0.99126(5) 0.0560(3) Uani 1 1 d .
C1 C 0.4050(5) 0.4388(3) 1.0723(4) 0.0451(12) Uani 1 1 d .
C2 C 0.4392(5) 0.4419(3) 0.9797(4) 0.0423(12) Uani 1 1 d .
C3 C 0.5332(5) 0.5040(3) 0.9065(3) 0.0427(12) Uani 1 1 d .
C4 C 0.2976(6) 0.3748(4) 1.1503(4) 0.0552(14) Uani 1 1 d .
H4A H 0.3278 0.3042 1.1649 0.066 Uiso 1 1 calc R
H4B H 0.2825 0.3821 1.2098 0.066 Uiso 1 1 calc R
C5 C 0.0735(5) 0.3485(3) 1.1597(4) 0.0494(13) Uani 1 1 d .
C6 C 0.0448(6) 0.2929(4) 1.2596(4) 0.0649(16) Uani 1 1 d .
H6 H 0.0977 0.2913 1.2989 0.078 Uiso 1 1 calc R
C7 C -0.0661(7) 0.2391(4) 1.3000(4) 0.0716(18) Uani 1 1 d .
H7 H -0.0882 0.2025 1.3673 0.086 Uiso 1 1 calc R
C8 C -0.1430(6) 0.2391(4) 1.2425(4) 0.0669(17) Uani 1 1 d .
H8 H -0.2176 0.2041 1.2705 0.080 Uiso 1 1 calc R
C9 C -0.1081(5) 0.2917(3) 1.1427(4) 0.0508(13) Uani 1 1 d .
C10 C -0.0012(5) 0.3476(3) 1.1010(4) 0.0487(13) Uani 1 1 d .
H10 H 0.0202 0.3844 1.0337 0.058 Uiso 1 1 calc R
C11 C -0.2554(6) 0.2151(4) 1.1012(4) 0.0577(15) Uani 1 1 d .
H11 H -0.2774 0.1627 1.1626 0.069 Uiso 1 1 calc R
C12 C -0.1755(7) 0.3444(4) 0.9841(5) 0.0690(18) Uani 1 1 d .
H12 H -0.1305 0.4007 0.9480 0.083 Uiso 1 1 calc R
C13 C 0.3779(5) 0.3782(3) 0.9571(4) 0.0450(12) Uani 1 1 d .
H13A H 0.4496 0.3400 0.9279 0.054 Uiso 1 1 calc R
H13B H 0.3277 0.3311 1.0165 0.054 Uiso 1 1 calc R
C14 C 0.2304(5) 0.4010(3) 0.8554(4) 0.0437(12) Uani 1 1 d .
C15 C 0.1562(6) 0.4669(4) 0.7826(4) 0.0574(15) Uani 1 1 d .
H15 H 0.1507 0.5362 0.7591 0.069 Uiso 1 1 calc R
C16 C 0.0911(7) 0.4291(4) 0.7458(4) 0.0678(17) Uani 1 1 d .
H16 H 0.0397 0.4737 0.6983 0.081 Uiso 1 1 calc R
C17 C 0.0997(6) 0.3271(4) 0.7772(4) 0.0576(15) Uani 1 1 d .
H17 H 0.0560 0.3021 0.7513 0.069 Uiso 1 1 calc R
C18 C 0.1755(5) 0.2628(3) 0.8486(4) 0.0440(12) Uani 1 1 d .
C19 C 0.2390(5) 0.2974(3) 0.8894(4) 0.0427(12) Uani 1 1 d .
H19 H 0.2869 0.2525 0.9389 0.051 Uiso 1 1 calc R
C20 C 0.3020(5) 0.0869(3) 0.9074(4) 0.0488(13) Uani 1 1 d .
H20 H 0.3851 0.1022 0.9049 0.059 Uiso 1 1 calc R
C21 C 0.0961(6) 0.0991(4) 0.8970(5) 0.0622(16) Uani 1 1 d .
H21 H 0.0075 0.1258 0.8857 0.075 Uiso 1 1 calc R
C22 C 0.5757(6) 0.5053(4) 0.8077(4) 0.0517(13) Uani 1 1 d .
H22A H 0.6740 0.4867 0.7932 0.062 Uiso 1 1 calc R
H22B H 0.5318 0.4573 0.8059 0.062 Uiso 1 1 calc R
C23 C 0.6123(6) 0.6354(4) 0.6456(4) 0.0561(14) Uani 1 1 d .
C24 C 0.6977(8) 0.5698(5) 0.6099(5) 0.083(2) Uani 1 1 d .
H24 H 0.7023 0.5003 0.6473 0.099 Uiso 1 1 calc R
C25 C 0.7769(10) 0.6097(7) 0.5168(6) 0.111(3) Uani 1 1 d .
H25 H 0.8359 0.5661 0.4925 0.133 Uiso 1 1 calc R
C26 C 0.7699(9) 0.7118(7) 0.4601(6) 0.102(2) Uani 1 1 d U
H26 H 0.8257 0.7374 0.3988 0.122 Uiso 1 1 calc R
C27 C 0.6789(7) 0.7757(5) 0.4955(4) 0.0745(19) Uani 1 1 d .
C28 C 0.6001(6) 0.7381(4) 0.5877(4) 0.0611(15) Uani 1 1 d .
H28 H 0.5387 0.7819 0.6109 0.073 Uiso 1 1 calc R
C29 C 0.6807(10) 0.9341(8) 0.3392(7) 0.121(3) Uani 1 1 d U
H29 H 0.6897 0.9054 0.2974 0.146 Uiso 1 1 calc R
C30 C 0.6611(8) 0.9547(6) 0.4631(6) 0.094(2) Uani 1 1 d .
H30 H 0.6547 0.9428 0.5271 0.112 Uiso 1 1 calc R
C31 C 0.6086(8) -0.0960(5) 0.8584(6) 0.074(2) Uani 1 1 d .
C32 C 0.7337(7) -0.0560(4) 0.7870(5) 0.0665(16) Uani 1 1 d .
C33 C 0.7501(9) -0.0360(7) 0.6924(6) 0.100(2) Uani 1 1 d .
C34 C 0.8631(11) 0.0087(8) 0.6240(7) 0.130(3) Uani 1 1 d U
H34 H 0.8728 0.0263 0.5581 0.156 Uiso 1 1 calc R
C35 C 0.9585(10) 0.0255(7) 0.6574(9) 0.125(3) Uani 1 1 d U
H35 H 1.0330 0.0561 0.6130 0.150 Uiso 1 1 calc R
C36 C 0.9478(11) -0.0009(7) 0.7528(9) 0.124(3) Uani 1 1 d U
H36 H 1.0167 0.0069 0.7747 0.148 Uiso 1 1 calc R
C37 C 0.8333(8) -0.0392(6) 0.8164(7) 0.098(2) Uani 1 1 d U
H37 H 0.8228 -0.0544 0.8817 0.118 Uiso 1 1 calc R
C38 C 0.3111(9) -0.2158(6) 1.1891(6) 0.0918(9) Uani 1 1 d U
C39 C 0.3205(9) -0.2680(6) 1.2935(6) 0.0994(9) Uani 1 1 d U
C40 C 0.2061(10) -0.2911(7) 1.3671(7) 0.1052(10) Uani 1 1 d U
C41 C 0.2137(12) -0.3385(8) 1.4642(7) 0.138(4) Uani 1 1 d .
H41 H 0.1352 -0.3515 1.5124 0.165 Uiso 1 1 calc R
C42 C 0.3378(11) -0.3655(7) 1.4870(7) 0.1129(12) Uani 1 1 d U
H42 H 0.3434 -0.3967 1.5526 0.135 Uiso 1 1 calc R
C43 C 0.4573(10) -0.3499(6) 1.4191(6) 0.1109(11) Uani 1 1 d U
H43 H 0.5413 -0.3707 1.4387 0.133 Uiso 1 1 calc R
C44 C 0.4504(9) -0.3014(6) 1.3185(6) 0.1059(10) Uani 1 1 d U
H44 H 0.5295 -0.2921 1.2708 0.127 Uiso 1 1 calc R
N1 N -0.1788(4) 0.2860(3) 1.0803(3) 0.0512(11) Uani 1 1 d .
N2 N -0.2934(5) 0.2307(3) 1.0242(3) 0.0540(11) Uani 1 1 d .
N3 N -0.2412(5) 0.3141(3) 0.9475(4) 0.0699(15) Uani 1 1 d .
N4 N 0.1903(4) 0.1552(3) 0.8821(3) 0.0450(10) Uani 1 1 d .
N5 N 0.1440(5) 0.0041(3) 0.9289(4) 0.0691(15) Uani 1 1 d .
N6 N 0.2772(4) -0.0027(3) 0.9357(3) 0.0521(11) Uani 1 1 d .
N7 N 0.6709(6) 0.8813(5) 0.4369(4) 0.0834(17) Uani 1 1 d .
N8 N 0.6614(7) 1.0440(5) 0.3903(6) 0.116(3) Uani 1 1 d .
N9 N 0.6757(9) 1.0308(7) 0.3109(7) 0.140(4) Uani 1 1 d .
O1 O 0.1742(4) 0.4100(2) 1.1122(3) 0.0565(10) Uani 1 1 d .
O2 O 0.2877(4) 0.4439(2) 0.8907(3) 0.0538(10) Uani 1 1 d .
O3 O 0.5355(4) 0.6053(3) 0.7371(2) 0.0565(10) Uani 1 1 d .
O4 O 0.5817(6) -0.1111(5) 0.9419(5) 0.0724(16) Uani 0.80 1 d P
O5 O 0.538(2) -0.1311(14) 0.8539(13) 0.095(5) Uani 0.50 1 d PU
O6 O 0.6680(13) -0.0846(10) 0.6731(9) 0.111(4) Uani 0.50 1 d PU
O7 O 0.4171(5) -0.2015(4) 1.1254(4) 0.0879(9) Uani 1 1 d U
O8 O 0.1938(5) -0.1847(4) 1.1674(4) 0.0943(9) Uani 1 1 d U
O9 O 0.0818(6) -0.2577(4) 1.3424(4) 0.1116(10) Uani 1 1 d U
H9 H 0.0888 -0.2492 1.2865 0.167 Uiso 1 1 calc R
O5' O 0.517(2) -0.1087(16) 0.8165(11) 0.101(6) Uani 0.50 1 d P
O4' O 0.598(3) -0.049(3) 0.931(2) 0.093(9) Uani 0.20 1 d P
O6' O 0.6436(12) -0.0274(10) 0.6506(9) 0.103(4) Uani 0.50 1 d PU

loop_
_atom_site_aniso_label
_atom_site_aniso_U_11
_atom_site_aniso_U_22
_atom_site_aniso_U_33
_atom_site_aniso_U_23
_atom_site_aniso_U_13
_atom_site_aniso_U_12
Zn1 0.0520(4) 0.0405(3) 0.0794(5) -0.0242(3) -0.0232(3) -0.0054(3)
C1 0.049(3) 0.035(2) 0.052(3) -0.016(2) -0.010(2) -0.013(2)
C2 0.049(3) 0.030(2) 0.051(3) -0.016(2) -0.014(2) -0.010(2)
C3 0.050(3) 0.034(2) 0.046(3) -0.017(2) -0.012(2) -0.007(2)
C4 0.059(4) 0.057(3) 0.049(3) -0.017(3) -0.003(3) -0.029(3)
C5 0.052(3) 0.033(3) 0.056(3) -0.016(2) 0.002(3) -0.016(2)
C6 0.071(4) 0.056(3) 0.068(4) -0.021(3) -0.012(3) -0.022(3)
C7 0.088(5) 0.064(4) 0.054(3) -0.012(3) 0.001(3) -0.042(3)
C8 0.067(4) 0.068(4) 0.061(4) -0.017(3) 0.004(3) -0.043(3)
C9 0.052(3) 0.037(3) 0.059(3) -0.019(3) 0.002(3) -0.018(2)
C10 0.055(3) 0.039(3) 0.052(3) -0.019(2) 0.000(3) -0.019(2)
C11 0.063(4) 0.042(3) 0.064(4) -0.018(3) 0.003(3) -0.026(3)
C12 0.083(4) 0.038(3) 0.072(4) 0.004(3) -0.028(3) -0.028(3)
C13 0.055(3) 0.033(2) 0.050(3) -0.015(2) -0.013(2) -0.013(2)
C14 0.046(3) 0.038(3) 0.049(3) -0.021(2) -0.008(2) -0.008(2)
C15 0.064(4) 0.038(3) 0.065(4) -0.017(3) -0.020(3) 0.000(2)
C16 0.080(5) 0.058(3) 0.070(4) -0.024(3) -0.039(4) 0.000(3)
C17 0.067(4) 0.051(3) 0.071(4) -0.031(3) -0.030(3) -0.005(3)
C18 0.044(3) 0.041(3) 0.051(3) -0.022(2) -0.010(2) -0.009(2)
C19 0.043(3) 0.037(3) 0.049(3) -0.018(2) -0.012(2) -0.007(2)
C20 0.044(3) 0.040(3) 0.074(4) -0.027(3) -0.025(3) -0.004(2)
C21 0.047(3) 0.047(3) 0.098(5) -0.028(3) -0.030(3) -0.006(2)
C22 0.059(4) 0.043(3) 0.055(3) -0.020(3) -0.010(3) -0.014(2)
C23 0.059(4) 0.059(3) 0.048(3) -0.022(3) -0.007(3) -0.012(3)
C24 0.103(6) 0.073(4) 0.063(4) -0.031(4) -0.002(4) -0.013(4)
C25 0.124(7) 0.107(6) 0.082(6) -0.049(5) 0.012(5) -0.004(5)
C26 0.103(6) 0.101(5) 0.074(4) -0.036(4) 0.017(4) -0.015(4)
C27 0.071(5) 0.085(5) 0.052(4) -0.014(4) -0.005(3) -0.027(4)
C28 0.054(4) 0.066(4) 0.050(3) -0.015(3) -0.003(3) -0.018(3)
C29 0.131(7) 0.132(7) 0.080(5) -0.023(5) -0.011(5) -0.043(5)
C30 0.087(6) 0.078(5) 0.082(5) -0.007(5) -0.006(4) -0.027(4)
C31 0.069(5) 0.055(4) 0.076(6) -0.021(4) -0.012(4) 0.006(3)
C32 0.060(4) 0.060(4) 0.076(4) -0.028(3) -0.010(3) -0.010(3)
C33 0.082(6) 0.136(7) 0.096(6) -0.054(5) -0.003(5) -0.045(5)
C34 0.110(6) 0.155(7) 0.108(6) -0.053(5) 0.002(5) -0.030(6)
C35 0.090(6) 0.121(6) 0.149(7) -0.047(5) 0.006(6) -0.047(5)
C36 0.105(6) 0.134(6) 0.156(7) -0.079(6) -0.020(6) -0.030(5)
C37 0.079(5) 0.118(5) 0.111(5) -0.069(5) -0.004(4) -0.015(4)
C38 0.0915(12) 0.0988(12) 0.0958(12) -0.0456(10) -0.0270(10) -0.0145(10)
C39 0.0983(12) 0.1054(12) 0.1012(12) -0.0464(10) -0.0258(10) -0.0154(10)
C40 0.1026(13) 0.1095(13) 0.1055(13) -0.0466(11) -0.0235(10) -0.0156(11)
C41 0.133(9) 0.168(10) 0.100(7) -0.049(7) 0.011(6) -0.058(7)
C42 0.1112(14) 0.1138(14) 0.1106(14) -0.0468(9) -0.0220(8) -0.0153(8)
C43 0.1085(12) 0.1127(12) 0.1089(12) -0.0458(8) -0.0231(8) -0.0149(8)
C44 0.1035(13) 0.1101(13) 0.1047(13) -0.0450(10) -0.0251(10) -0.0147(10)
N1 0.051(3) 0.043(2) 0.061(3) -0.020(2) -0.005(2) -0.0210(19)
N2 0.058(3) 0.041(2) 0.065(3) -0.020(2) -0.013(2) -0.015(2)
N3 0.081(4) 0.043(2) 0.078(3) -0.004(3) -0.032(3) -0.026(2)
N4 0.045(2) 0.036(2) 0.063(3) -0.026(2) -0.017(2) -0.0051(18)
N5 0.055(3) 0.046(3) 0.114(4) -0.031(3) -0.037(3) -0.006(2)
N6 0.047(3) 0.040(2) 0.078(3) -0.028(2) -0.023(2) -0.0038(19)
N7 0.082(4) 0.085(4) 0.050(3) -0.002(3) -0.001(3) -0.029(3)
N8 0.090(5) 0.096(5) 0.103(5) 0.008(5) -0.004(4) -0.041(4)
N9 0.133(7) 0.120(7) 0.099(6) 0.025(6) -0.022(5) -0.056(5)
O1 0.052(2) 0.0426(19) 0.070(2) -0.0130(18) -0.0090(19) -0.0252(16)
O2 0.067(2) 0.0320(17) 0.071(2) -0.0207(17) -0.029(2) -0.0079(16)
O3 0.059(2) 0.053(2) 0.046(2) -0.0145(18) -0.0044(18) -0.0087(17)
O4 0.059(4) 0.082(4) 0.070(4) -0.027(4) -0.013(3) -0.013(3)
O5 0.089(9) 0.077(7) 0.109(10) -0.038(7) 0.006(8) -0.028(6)
O6 0.111(4) 0.111(4) 0.111(4) -0.0489(19) -0.0218(13) -0.0163(12)
O7 0.0873(15) 0.0959(14) 0.0932(14) -0.0448(13) -0.0286(13) -0.0141(13)
O8 0.0922(12) 0.0985(12) 0.0958(12) -0.0430(8) -0.0236(9) -0.0126(9)
O9 0.1075(13) 0.1134(13) 0.1104(13) -0.0465(9) -0.0206(9) -0.0158(9)
O5' 0.102(10) 0.153(15) 0.077(9) -0.042(9) -0.022(7) -0.072(10)
O4' 0.09(2) 0.13(2) 0.085(18) -0.054(19) -0.003(14) -0.060(19)
O6' 0.103(4) 0.103(4) 0.102(4) -0.0446(18) -0.0205(12) -0.0153(12)

loop_
_atom_type_symbol
_atom_type_description
_atom_type_scat_dispersion_real
_atom_type_scat_dispersion_imag
_atom_type_scat_source
C C 0.0033 0.0016 'International Tables Vol C Tables 4.2.6.8 and 6.1.1.4'
H H 0.0000 0.0000 'International Tables Vol C Tables 4.2.6.8 and 6.1.1.4'
N N 0.0061 0.0033 'International Tables Vol C Tables 4.2.6.8 and 6.1.1.4'
O O 0.0106 0.0060 'International Tables Vol C Tables 4.2.6.8 and 6.1.1.4'
Zn Zn 0.2839 1.4301 'International Tables Vol C Tables 4.2.6.8 and 6.1.1.4'

loop_
_geom_angle_atom_site_label_1
_geom_angle_atom_site_label_2
_geom_angle_atom_site_label_3
_geom_angle
_geom_angle_site_symmetry_1
_geom_angle_site_symmetry_3
O7 Zn1 O4 89.9(3) . .
O7 Zn1 N6 120.1(2) . .
O4 Zn1 N6 103.2(2) . .
O7 Zn1 N2 109.55(19) . 2_557
O4 Zn1 N2 131.1(3) . 2_557
N6 Zn1 N2 104.24(17) . 2_557
O7 Zn1 O5 130.1(5) . .
O4 Zn1 O5 48.5(6) . .
N6 Zn1 O5 98.5(5) . .
N2 Zn1 O5 87.9(6) 2_557 .
O7 Zn1 C31 114.8(3) . .
O4 Zn1 C31 26.3(2) . .
N6 Zn1 C31 96.24(19) . .
N2 Zn1 C31 110.9(3) 2_557 .
O5 Zn1 C31 23.4(5) . .
C2 C1 C3 120.2(4) . 2_667
C2 C1 C4 119.8(4) . .
C3 C1 C4 119.9(5) 2_667 .
C1 C2 C3 120.1(4) . .
C1 C2 C13 120.9(4) . .
C3 C2 C13 119.1(4) . .
C2 C3 C1 119.7(5) . 2_667
C2 C3 C22 120.9(4) . .
C1 C3 C22 119.3(4) 2_667 .
O1 C4 C1 107.1(4) . .
O1 C4 H4A 110.3 . .
C1 C4 H4A 110.3 . .
O1 C4 H4B 110.3 . .
C1 C4 H4B 110.3 . .
H4A C4 H4B 108.6 . .
C10 C5 C6 121.0(5) . .
C10 C5 O1 115.7(4) . .
C6 C5 O1 123.3(5) . .
C5 C6 C7 118.1(6) . .
C5 C6 H6 121.0 . .
C7 C6 H6 121.0 . .
C8 C7 C6 121.4(5) . .
C8 C7 H7 119.3 . .
C6 C7 H7 119.3 . .
C7 C8 C9 119.1(5) . .
C7 C8 H8 120.4 . .
C9 C8 H8 120.4 . .
C8 C9 C10 120.6(5) . .
C8 C9 N1 120.4(4) . .
C10 C9 N1 118.9(5) . .
C5 C10 C9 119.7(5) . .
C5 C10 H10 120.2 . .
C9 C10 H10 120.2 . .
N2 C11 N1 110.7(5) . .
N2 C11 H11 124.6 . .
N1 C11 H11 124.6 . .
N3 C12 N1 113.0(5) . .
N3 C12 H12 123.5 . .
N1 C12 H12 123.5 . .
O2 C13 C2 108.2(3) . .
O2 C13 H13A 110.1 . .
C2 C13 H13A 110.1 . .
O2 C13 H13B 110.1 . .
C2 C13 H13B 110.1 . .
H13A C13 H13B 108.4 . .
O2 C14 C19 124.0(4) . .
O2 C14 C15 116.3(4) . .
C19 C14 C15 119.7(5) . .
C16 C15 C14 119.7(5) . .
C16 C15 H15 120.2 . .
C14 C15 H15 120.2 . .
C15 C16 C17 121.7(5) . .
C15 C16 H16 119.1 . .
C17 C16 H16 119.1 . .
C16 C17 C18 117.8(5) . .
C16 C17 H17 121.1 . .
C18 C17 H17 121.1 . .
C19 C18 C17 122.4(4) . .
C19 C18 N4 117.9(4) . .
C17 C18 N4 119.7(4) . .
C18 C19 C14 118.7(4) . .
C18 C19 H19 120.6 . .
C14 C19 H19 120.6 . .
N6 C20 N4 110.2(4) . .
N6 C20 H20 124.9 . .
N4 C20 H20 124.9 . .
N5 C21 N4 112.0(5) . .
N5 C21 H21 124.0 . .
N4 C21 H21 124.0 . .
O3 C22 C3 108.2(4) . .
O3 C22 H22A 110.1 . .
C3 C22 H22A 110.1 . .
O3 C22 H22B 110.1 . .
C3 C22 H22B 110.1 . .
H22A C22 H22B 108.4 . .
O3 C23 C24 123.8(5) . .
O3 C23 C28 115.8(5) . .
C24 C23 C28 120.4(6) . .
C23 C24 C25 118.6(7) . .
C23 C24 H24 120.7 . .
C25 C24 H24 120.7 . .
C26 C25 C24 121.5(8) . .
C26 C25 H25 119.3 . .
C24 C25 H25 119.3 . .
C25 C26 C27 118.8(7) . .
C25 C26 H26 120.6 . .
C27 C26 H26 120.6 . .
C28 C27 C26 120.7(6) . .
C28 C27 N7 120.2(7) . .
C26 C27 N7 119.0(6) . .
C27 C28 C23 119.8(6) . .
C27 C28 H28 120.1 . .
C23 C28 H28 120.1 . .
N9 C29 N7 111.4(10) . .
N9 C29 H29 124.3 . .
N7 C29 H29 124.3 . .
N8 C30 N7 113.4(8) . .
N8 C30 H30 123.3 . .
N7 C30 H30 123.3 . .
O5 C31 O4 103.5(14) . .
O5 C31 O5' 23.1(14) . .
O4 C31 O5' 121.3(11) . .
O5 C31 C32 129.8(14) . .
O4 C31 C32 125.4(9) . .
O5' C31 C32 113.2(9) . .
O5 C31 O4' 130.0(17) . .
O4 C31 O4' 35.5(11) . .
O5' C31 O4' 136.2(15) . .
C32 C31 O4' 99.1(11) . .
O5 C31 Zn1 59.1(11) . .
O4 C31 Zn1 47.8(5) . .
O5' C31 Zn1 73.6(8) . .
C32 C31 Zn1 169.9(6) . .
O4' C31 Zn1 71.3(10) . .
C33 C32 C37 119.1(7) . .
C33 C32 C31 120.5(7) . .
C37 C32 C31 120.4(7) . .
C32 C33 O6' 123.1(9) . .
C32 C33 C34 120.3(8) . .
O6' C33 C34 113.7(9) . .
C32 C33 O6 115.5(8) . .
O6' C33 O6 31.6(6) . .
C34 C33 O6 122.5(10) . .
C35 C34 C33 117.9(9) . .
C35 C34 H34 121.0 . .
C33 C34 H34 121.0 . .
C36 C35 C34 122.1(9) . .
C36 C35 H35 119.0 . .
C34 C35 H35 119.0 . .
C35 C36 C37 118.4(9) . .
C35 C36 H36 120.8 . .
C37 C36 H36 120.8 . .
C36 C37 C32 122.0(9) . .
C36 C37 H37 119.0 . .
C32 C37 H37 119.0 . .
O7 C38 O8 121.7(7) . .
O7 C38 C39 120.0(7) . .
O8 C38 C39 118.3(8) . .
C40 C39 C44 118.9(8) . .
C40 C39 C38 122.2(8) . .
C44 C39 C38 118.8(8) . .
O9 C40 C41 118.8(9) . .
O9 C40 C39 118.4(8) . .
C41 C40 C39 122.6(9) . .
C42 C41 C40 117.8(10) . .
C42 C41 H41 121.1 . .
C40 C41 H41 121.1 . .
C41 C42 C43 123.8(10) . .
C41 C42 H42 118.1 . .
C43 C42 H42 118.1 . .
C42 C43 C44 118.8(9) . .
C42 C43 H43 120.6 . .
C44 C43 H43 120.6 . .
C39 C44 C43 117.9(9) . .
C39 C44 H44 121.0 . .
C43 C44 H44 121.0 . .
C12 N1 C11 102.8(5) . .
C12 N1 C9 128.3(4) . .
C11 N1 C9 128.6(5) . .
C11 N2 N3 108.2(4) . .
C11 N2 Zn1 127.7(3) . 2_557
N3 N2 Zn1 123.6(4) . 2_557
C12 N3 N2 105.3(5) . .
C20 N4 C21 104.1(4) . .
C20 N4 C18 127.4(4) . .
C21 N4 C18 128.6(4) . .
C21 N5 N6 105.2(4) . .
C20 N6 N5 108.5(4) . .
C20 N6 Zn1 132.5(3) . .
N5 N6 Zn1 118.8(3) . .
C30 N7 C29 101.6(7) . .
C30 N7 C27 129.0(6) . .
C29 N7 C27 129.3(8) . .
C30 N8 N9 106.0(9) . .
C29 N9 N8 107.6(8) . .
C5 O1 C4 116.9(4) . .
C14 O2 C13 117.1(3) . .
C23 O3 C22 116.8(4) . .
O4' O4 C31 96(2) . .
O4' O4 O5 123(2) . .
C31 O4 O5 35.1(7) . .
O4' O4 Zn1 118(2) . .
C31 O4 Zn1 106.0(6) . .
O5 O4 Zn1 73.1(7) . .
O5' O5 C31 114(4) . .
O5' O5 O4 142(4) . .
C31 O5 O4 41.3(9) . .
O5' O5 Zn1 117(4) . .
C31 O5 Zn1 97.4(13) . .
O4 O5 Zn1 58.4(6) . .
O6' O6 C33 71.0(15) . .
C38 O7 Zn1 115.2(5) . .
C40 O9 H9 109.5 . .
O5 O5' C31 43(3) . .
O4 O4' C31 48.3(15) . .
O6 O6' C33 77.5(15) . .

loop_
_geom_bond_atom_site_label_1
_geom_bond_atom_site_label_2
_geom_bond_distance
_geom_bond_site_symmetry_2
Zn1 O7 1.956(5) .
Zn1 O4 2.001(6) .
Zn1 N6 2.019(4) .
Zn1 N2 2.021(4) 2_557
Zn1 O5 2.248(19) .
Zn1 C31 2.598(8) .
C1 C2 1.394(7) .
C1 C3 1.405(7) 2_667
C1 C4 1.527(7) .
C2 C3 1.401(7) .
C2 C13 1.503(6) .
C3 C1 1.405(7) 2_667
C3 C22 1.500(7) .
C4 O1 1.432(6) .
C4 H4A 0.9700 .
C4 H4B 0.9700 .
C5 C10 1.377(7) .
C5 C6 1.380(8) .
C5 O1 1.381(6) .
C6 C7 1.398(8) .
C6 H6 0.9300 .
C7 C8 1.373(8) .
C7 H7 0.9300 .
C8 C9 1.377(8) .
C8 H8 0.9300 .
C9 C10 1.382(7) .
C9 N1 1.435(7) .
C10 H10 0.9300 .
C11 N2 1.288(7) .
C11 N1 1.361(6) .
C11 H11 0.9300 .
C12 N3 1.287(7) .
C12 N1 1.348(7) .
C12 H12 0.9300 .
C13 O2 1.431(6) .
C13 H13A 0.9700 .
C13 H13B 0.9700 .
C14 O2 1.355(6) .
C14 C19 1.390(6) .
C14 C15 1.390(7) .
C15 C16 1.370(8) .
C15 H15 0.9300 .
C16 C17 1.375(7) .
C16 H16 0.9300 .
C17 C18 1.381(7) .
C17 H17 0.9300 .
C18 C19 1.372(6) .
C18 N4 1.443(6) .
C19 H19 0.9300 .
C20 N6 1.290(6) .
C20 N4 1.347(6) .
C20 H20 0.9300 .
C21 N5 1.292(6) .
C21 N4 1.355(6) .
C21 H21 0.9300 .
C22 O3 1.435(6) .
C22 H22A 0.9700 .
C22 H22B 0.9700 .
C23 O3 1.359(6) .
C23 C24 1.378(9) .
C23 C28 1.380(8) .
C24 C25 1.391(10) .
C24 H24 0.9300 .
C25 C26 1.371(11) .
C25 H25 0.9300 .
C26 C27 1.378(10) .
C26 H26 0.9300 .
C27 C28 1.376(8) .
C27 N7 1.417(8) .
C28 H28 0.9300 .
C29 N9 1.312(12) .
C29 N7 1.354(10) .
C29 H29 0.9300 .
C30 N8 1.299(9) .
C30 N7 1.342(10) .
C30 H30 0.9300 .
C31 O5 1.042(19) .
C31 O4 1.195(9) .
C31 O5' 1.399(19) .
C31 C32 1.494(10) .
C31 O4' 1.59(3) .
C32 C33 1.352(10) .
C32 C37 1.366(10) .
C33 O6' 1.388(13) .
C33 C34 1.409(12) .
C33 O6 1.433(14) .
C34 C35 1.371(13) .
C34 H34 0.9300 .
C35 C36 1.348(13) .
C35 H35 0.9300 .
C36 C37 1.367(12) .
C36 H36 0.9300 .
C37 H37 0.9300 .
C38 O7 1.244(9) .
C38 O8 1.263(8) .
C38 C39 1.480(10) .
C39 C40 1.384(11) .
C39 C44 1.404(11) .
C40 O9 1.347(9) .
C40 C41 1.373(12) .
C41 C42 1.337(12) .
C41 H41 0.9300 .
C42 C43 1.373(12) .
C42 H42 0.9300 .
C43 C44 1.421(11) .
C43 H43 0.9300 .
C44 H44 0.9300 .
N2 N3 1.375(6) .
N2 Zn1 2.021(4) 2_557
N5 N6 1.382(6) .
N8 N9 1.334(11) .
O4 O4' 0.93(3) .
O4 O5 1.76(2) .
O5 O5' 0.60(2) .
O6 O6' 0.769(15) .
O9 H9 0.8200 .

loop_
_geom_hbond_atom_site_label_D
_geom_hbond_atom_site_label_H
_geom_hbond_atom_site_label_A
_geom_hbond_distance_DH
_geom_hbond_distance_HA
_geom_hbond_distance_DA
_geom_hbond_angle_DHA
O9 H9 O8 0.82 1.82 2.487(8) 137.2

loop_
_geom_torsion_atom_site_label_1
_geom_torsion_atom_site_label_2
_geom_torsion_atom_site_label_3
_geom_torsion_atom_site_label_4
_geom_torsion
_geom_torsion_site_symmetry_1
_geom_torsion_site_symmetry_4
C3 C1 C2 C3 -1.5(8) 2_667 .
C4 C1 C2 C3 177.2(4) . .
C3 C1 C2 C13 177.7(4) 2_667 .
C4 C1 C2 C13 -3.7(7) . .
C1 C2 C3 C1 1.5(8) . 2_667
C13 C2 C3 C1 -177.7(4) . 2_667
C1 C2 C3 C22 177.5(5) . .
C13 C2 C3 C22 -1.7(7) . .
C2 C1 C4 O1 -57.9(6) . .
C3 C1 C4 O1 120.7(5) 2_667 .
C10 C5 C6 C7 -2.7(9) . .
O1 C5 C6 C7 175.4(5) . .
C5 C6 C7 C8 1.5(10) . .
C6 C7 C8 C9 1.3(10) . .
C7 C8 C9 C10 -3.0(9) . .
C7 C8 C9 N1 174.5(6) . .
C6 C5 C10 C9 1.1(8) . .
O1 C5 C10 C9 -177.1(5) . .
C8 C9 C10 C5 1.8(8) . .
N1 C9 C10 C5 -175.7(5) . .
C1 C2 C13 O2 111.3(5) . .
C3 C2 C13 O2 -69.5(6) . .
O2 C14 C15 C16 -177.7(5) . .
C19 C14 C15 C16 0.6(9) . .
C14 C15 C16 C17 -1.6(10) . .
C15 C16 C17 C18 0.7(10) . .
C16 C17 C18 C19 1.2(9) . .
C16 C17 C18 N4 -178.4(5) . .
C17 C18 C19 C14 -2.2(8) . .
N4 C18 C19 C14 177.5(5) . .
O2 C14 C19 C18 179.3(5) . .
C15 C14 C19 C18 1.2(8) . .
C2 C3 C22 O3 118.3(5) . .
C1 C3 C22 O3 -65.7(6) 2_667 .
O3 C23 C24 C25 -176.5(6) . .
C28 C23 C24 C25 3.8(10) . .
C23 C24 C25 C26 -1.0(13) . .
C24 C25 C26 C27 -2.1(14) . .
C25 C26 C27 C28 2.5(12) . .
C25 C26 C27 N7 -179.7(8) . .
C26 C27 C28 C23 0.2(10) . .
N7 C27 C28 C23 -177.6(6) . .
O3 C23 C28 C27 176.9(5) . .
C24 C23 C28 C27 -3.4(9) . .
O7 Zn1 C31 O5 135.7(12) . .
O4 Zn1 C31 O5 155.6(14) . .
N6 Zn1 C31 O5 -97.0(12) . .
N2 Zn1 C31 O5 10.9(13) 2_557 .
O7 Zn1 C31 O4 -19.9(6) . .
N6 Zn1 C31 O4 107.4(6) . .
N2 Zn1 C31 O4 -144.7(5) 2_557 .
O5 Zn1 C31 O4 -155.6(14) . .
O7 Zn1 C31 O5' 155.5(10) . .
O4 Zn1 C31 O5' 175.4(12) . .
N6 Zn1 C31 O5' -77.2(10) . .
N2 Zn1 C31 O5' 30.6(10) 2_557 .
O5 Zn1 C31 O5' 19.8(18) . .
O7 Zn1 C31 C32 -71(3) . .
O4 Zn1 C31 C32 -51(3) . .
N6 Zn1 C31 C32 56(3) . .
N2 Zn1 C31 C32 164(3) 2_557 .
O5 Zn1 C31 C32 153(3) . .
O7 Zn1 C31 O4' -51.3(14) . .
O4 Zn1 C31 O4' -31.4(14) . .
N6 Zn1 C31 O4' 76.0(14) . .
N2 Zn1 C31 O4' -176.1(13) 2_557 .
O5 Zn1 C31 O4' 173.0(19) . .
O5 C31 C32 C33 18.9(18) . .
O4 C31 C32 C33 -176.0(8) . .
O5' C31 C32 C33 -0.1(14) . .
O4' C31 C32 C33 -149.8(14) . .
Zn1 C31 C32 C33 -131(3) . .
O5 C31 C32 C37 -161.1(15) . .
O4 C31 C32 C37 4.1(11) . .
O5' C31 C32 C37 179.9(12) . .
O4' C31 C32 C37 30.2(15) . .
Zn1 C31 C32 C37 49(3) . .
C37 C32 C33 O6' -164.2(9) . .
C31 C32 C33 O6' 15.8(13) . .
C37 C32 C33 C34 -4.8(13) . .
C31 C32 C33 C34 175.2(8) . .
C37 C32 C33 O6 160.5(9) . .
C31 C32 C33 O6 -19.5(12) . .
C32 C33 C34 C35 3.6(15) . .
O6' C33 C34 C35 164.9(10) . .
O6 C33 C34 C35 -160.6(11) . .
C33 C34 C35 C36 1.1(16) . .
C34 C35 C36 C37 -4.5(16) . .
C35 C36 C37 C32 3.3(14) . .
C33 C32 C37 C36 1.4(12) . .
C31 C32 C37 C36 -178.7(8) . .
O7 C38 C39 C40 -176.0(8) . .
O8 C38 C39 C40 5.5(12) . .
O7 C38 C39 C44 -0.6(12) . .
O8 C38 C39 C44 -179.0(8) . .
C44 C39 C40 O9 179.3(8) . .
C38 C39 C40 O9 -5.2(13) . .
C44 C39 C40 C41 5.2(14) . .
C38 C39 C40 C41 -179.3(9) . .
O9 C40 C41 C42 -176.0(9) . .
C39 C40 C41 C42 -2.0(16) . .
C40 C41 C42 C43 -1.1(17) . .
C41 C42 C43 C44 0.7(15) . .
C40 C39 C44 C43 -5.4(13) . .
C38 C39 C44 C43 179.0(7) . .
C42 C43 C44 C39 2.6(13) . .
N3 C12 N1 C11 -0.5(7) . .
N3 C12 N1 C9 174.2(5) . .
N2 C11 N1 C12 0.0(7) . .
N2 C11 N1 C9 -174.7(5) . .
C8 C9 N1 C12 167.4(6) . .
C10 C9 N1 C12 -15.0(8) . .
C8 C9 N1 C11 -19.2(9) . .
C10 C9 N1 C11 158.4(5) . .
N1 C11 N2 N3 0.4(7) . .
N1 C11 N2 Zn1 172.0(4) . 2_557
N1 C12 N3 N2 0.7(7) . .
C11 N2 N3 C12 -0.7(7) . .
Zn1 N2 N3 C12 -172.7(4) 2_557 .
N6 C20 N4 C21 -0.3(6) . .
N6 C20 N4 C18 178.7(5) . .
N5 C21 N4 C20 0.0(7) . .
N5 C21 N4 C18 -179.0(5) . .
C19 C18 N4 C20 -36.8(8) . .
C17 C18 N4 C20 142.9(6) . .
C19 C18 N4 C21 142.0(6) . .
C17 C18 N4 C21 -38.3(8) . .
N4 C21 N5 N6 0.3(7) . .
N4 C20 N6 N5 0.5(7) . .
N4 C20 N6 Zn1 -175.5(4) . .
C21 N5 N6 C20 -0.5(7) . .
C21 N5 N6 Zn1 176.2(4) . .
O7 Zn1 N6 C20 73.4(6) . .
O4 Zn1 N6 C20 -24.3(6) . .
N2 Zn1 N6 C20 -163.5(5) 2_557 .
O5 Zn1 N6 C20 -73.5(8) . .
C31 Zn1 N6 C20 -50.0(6) . .
O7 Zn1 N6 N5 -102.2(4) . .
O4 Zn1 N6 N5 160.0(5) . .
N2 Zn1 N6 N5 20.8(5) 2_557 .
O5 Zn1 N6 N5 110.8(7) . .
C31 Zn1 N6 N5 134.3(5) . .
N8 C30 N7 C29 1.4(9) . .
N8 C30 N7 C27 177.4(7) . .
N9 C29 N7 C30 -0.5(10) . .
N9 C29 N7 C27 -176.5(7) . .
C28 C27 N7 C30 40.2(11) . .
C26 C27 N7 C30 -137.6(8) . .
C28 C27 N7 C29 -144.9(8) . .
C26 C27 N7 C29 37.3(11) . .
N7 C30 N8 N9 -1.7(10) . .
N7 C29 N9 N8 -0.5(12) . .
C30 N8 N9 C29 1.3(11) . .
C10 C5 O1 C4 -144.4(5) . .
C6 C5 O1 C4 37.5(7) . .
C1 C4 O1 C5 164.9(4) . .
C19 C14 O2 C13 9.1(7) . .
C15 C14 O2 C13 -172.7(5) . .
C2 C13 O2 C14 174.9(4) . .
C24 C23 O3 C22 19.0(8) . .
C28 C23 O3 C22 -161.3(5) . .
C3 C22 O3 C23 151.5(4) . .
O5 C31 O4 O4' -143(2) . .
O5' C31 O4 O4' -127(2) . .
C32 C31 O4 O4' 49(2) . .
Zn1 C31 O4 O4' -122(2) . .
O5' C31 O4 O5 16.2(19) . .
C32 C31 O4 O5 -168.3(16) . .
O4' C31 O4 O5 143(2) . .
Zn1 C31 O4 O5 21.4(13) . .
O5 C31 O4 Zn1 -21.4(13) . .
O5' C31 O4 Zn1 -5.2(14) . .
C32 C31 O4 Zn1 170.3(5) . .
O4' C31 O4 Zn1 122(2) . .
O7 Zn1 O4 O4' -92(2) . .
N6 Zn1 O4 O4' 29(2) . .
N2 Zn1 O4 O4' 152(2) 2_557 .
O5 Zn1 O4 O4' 119(2) . .
C31 Zn1 O4 O4' 106(2) . .
O7 Zn1 O4 C31 162.0(6) . .
N6 Zn1 O4 C31 -77.0(6) . .
N2 Zn1 O4 C31 45.7(6) 2_557 .
O5 Zn1 O4 C31 12.7(8) . .
O7 Zn1 O4 O5 149.4(6) . .
N6 Zn1 O4 O5 -89.7(6) . .
N2 Zn1 O4 O5 33.0(7) 2_557 .
C31 Zn1 O4 O5 -12.7(8) . .
O4 C31 O5 O5' 143(4) . .
C32 C31 O5 O5' -50(5) . .
O4' C31 O5 O5' 116(4) . .
Zn1 C31 O5 O5' 124(5) . .
O5' C31 O5 O4 -143(4) . .
C32 C31 O5 O4 167.6(16) . .
O4' C31 O5 O4 -27.0(19) . .
Zn1 C31 O5 O4 -18.4(10) . .
O4 C31 O5 Zn1 18.4(10) . .
O5' C31 O5 Zn1 -124(5) . .
C32 C31 O5 Zn1 -174.1(7) . .
O4' C31 O5 Zn1 -9(2) . .
O4' O4 O5 O5' -18(7) . .
C31 O4 O5 O5' -63(6) . .
Zn1 O4 O5 O5' 95(7) . .
O4' O4 O5 C31 45(3) . .
Zn1 O4 O5 C31 158.5(13) . .
O4' O4 O5 Zn1 -113(3) . .
C31 O4 O5 Zn1 -158.5(13) . .
O7 Zn1 O5 O5' -178(4) . .
O4 Zn1 O5 O5' -136(5) . .
N6 Zn1 O5 O5' -36(4) . .
N2 Zn1 O5 O5' 68(4) 2_557 .
C31 Zn1 O5 O5' -122(5) . .
O7 Zn1 O5 C31 -55.9(14) . .
O4 Zn1 O5 C31 -14.1(8) . .
N6 Zn1 O5 C31 86.1(12) . .
N2 Zn1 O5 C31 -169.8(12) 2_557 .
O7 Zn1 O5 O4 -41.8(8) . .
N6 Zn1 O5 O4 100.2(5) . .
N2 Zn1 O5 O4 -155.7(5) 2_557 .
C31 Zn1 O5 O4 14.1(8) . .
C32 C33 O6 O6' 112.3(16) . .
C34 C33 O6 O6' -82.8(18) . .
O8 C38 O7 Zn1 -5.9(10) . .
C39 C38 O7 Zn1 175.7(5) . .
O4 Zn1 O7 C38 166.0(6) . .
N6 Zn1 O7 C38 60.6(6) . .
N2 Zn1 O7 C38 -59.8(6) 2_557 .
O5 Zn1 O7 C38 -164.1(8) . .
C31 Zn1 O7 C38 174.6(5) . .
O4 O5 O5' C31 40(4) . .
Zn1 O5 O5' C31 113(4) . .
O4 C31 O5' O5 -44(5) . .
C32 C31 O5' O5 140(4) . .
O4' C31 O5' O5 -86(5) . .
Zn1 C31 O5' O5 -48(4) . .
O5 O4 O4' C31 -24.3(14) . .
Zn1 O4 O4' C31 -111.9(15) . .
O5 C31 O4' O4 50(3) . .
O5' C31 O4' O4 80(3) . .
C32 C31 O4' O4 -141.8(17) . .
Zn1 C31 O4' O4 41.7(15) . .
C32 C33 O6' O6 -85.4(17) . .
C34 C33 O6' O6 113.9(17) . .
